data_4074377
loop_
_publ_author_name
'Mitu, Simona'
'Baird, Michael C.'

_publ_section_title
;
 Carboxylic Acids as Lewis Bases:&#x00A0; Structures and Properties of
 Strongly Acidic Carboxylic Acid Adducts of B(C6F5)3
;
_journal_issue 20
_journal_name_full Organometallics
_journal_page_first 4888
_journal_paper_doi 10.1021/om060601k
_journal_volume 25
_journal_year 2006
_chemical_formula_sum 'C31 H6 B2 F20 O3'
_chemical_formula_weight 827.98
_chemical_name_systematic
; 
 ? 
;
_space_group_IT_number 15
_symmetry_cell_setting monoclinic
_symmetry_space_group_name_Hall '-C 2yc'
_symmetry_space_group_name_H-M 'C 1 2/c 1'
_atom_sites_solution_hydrogens geom
_atom_sites_solution_primary direct
_atom_sites_solution_secondary difmap
_audit_creation_method SHELXL-97
_cell_angle_alpha 90.00
_cell_angle_beta 118.519(8)
_cell_angle_gamma 90.00
_cell_formula_units_Z 8
_cell_length_a 21.429(12)
_cell_length_b 14.402(8)
_cell_length_c 22.384(18)
_cell_measurement_temperature 180(2)
_cell_volume 6070(7)
_computing_cell_refinement 'Bruker XSCANS'
_computing_data_collection 'Bruker XSCANS'
_computing_data_reduction 'Bruker SHELXTL'
_computing_molecular_graphics 'Bruker SHELXTL'
_computing_publication_material 'Bruker SHELXTL'
_computing_structure_refinement 'SHELXL-97 (Sheldrick, 1997)'
_computing_structure_solution 'SHELXS-97 (Sheldrick, 1990)'
_diffrn_ambient_temperature 180(2)
_diffrn_measured_fraction_theta_full 0.998
_diffrn_measured_fraction_theta_max 0.998
_diffrn_measurement_device_type 'Bruker P4'
_diffrn_measurement_method '\w scans'
_diffrn_radiation_monochromator graphite
_diffrn_radiation_source 'fine-focus sealed tube'
_diffrn_radiation_type MoK\a
_diffrn_radiation_wavelength 0.71073
_diffrn_reflns_av_R_equivalents 0.1030
_diffrn_reflns_av_sigmaI/netI 0.1521
_diffrn_reflns_limit_h_max 24
_diffrn_reflns_limit_h_min -25
_diffrn_reflns_limit_k_max 17
_diffrn_reflns_limit_k_min -17
_diffrn_reflns_limit_l_max 26
_diffrn_reflns_limit_l_min -23
_diffrn_reflns_number 14201
_diffrn_reflns_theta_full 25.00
_diffrn_reflns_theta_max 25.00
_diffrn_reflns_theta_min 1.78
_exptl_absorpt_coefficient_mu 0.198
_exptl_absorpt_correction_T_max 0.6374
_exptl_absorpt_correction_T_min 0.3808
_exptl_absorpt_correction_type empirical
_exptl_crystal_colour colorless
_exptl_crystal_density_diffrn 1.812
_exptl_crystal_density_method 'not measured'
_exptl_crystal_description block
_exptl_crystal_F_000 3248
_exptl_crystal_size_max 0.35
_exptl_crystal_size_mid 0.30
_exptl_crystal_size_min 0.28
_refine_diff_density_max 0.228
_refine_diff_density_min -0.264
_refine_diff_density_rms 0.059
_refine_ls_extinction_method none
_refine_ls_goodness_of_fit_ref 0.922
_refine_ls_hydrogen_treatment mixed
_refine_ls_matrix_type full
_refine_ls_number_parameters 528
_refine_ls_number_reflns 5333
_refine_ls_number_restraints 0
_refine_ls_restrained_S_all 0.922
_refine_ls_R_factor_all 0.1321
_refine_ls_R_factor_gt 0.0551
_refine_ls_shift/su_max 0.001
_refine_ls_shift/su_mean 0.000
_refine_ls_structure_factor_coef Fsqd
_refine_ls_weighting_details 'calc w=1/[\s^2^(Fo^2^)+(0.0000P)^2^+0.0000P] where P=(Fo^2^+2Fc^2^)/3'
_refine_ls_weighting_scheme calc
_refine_ls_wR_factor_gt 0.0651
_refine_ls_wR_factor_ref 0.0725
_reflns_number_gt 2509
_reflns_number_total 5333
_reflns_threshold_expression >2sigma(I)
_cod_data_source_file om060601ksi20060807_113754.cif
_cod_data_source_block mb04a
_cod_depositor_comments
;
The following automatic conversions were performed:

'_symmetry_cell_setting' value 'Monoclinic' changed to 'monoclinic'
according to /home/saulius/struct/CIF-dictionaries/cif_core.dic
dictionary named 'cif_core.dic' version 2.4.1 from 2010-06-29.

Automatic conversion script
Id: cif_fix_values 1715 2011-07-08 13:25:40Z adriana 
;
_cod_original_sg_symbol_H-M C2/c
_cod_database_code 4074377

loop_
_symmetry_equiv_pos_as_xyz
'x, y, z'
'-x, y, -z+1/2'
'x+1/2, y+1/2, z'
'-x+1/2, y+1/2, -z+1/2'
'-x, -y, -z'
'x, -y, z-1/2'
'-x+1/2, -y+1/2, -z'
'x+1/2, -y+1/2, z-1/2'

loop_
_atom_site_label
_atom_site_type_symbol
_atom_site_fract_x
_atom_site_fract_y
_atom_site_fract_z
_atom_site_U_iso_or_equiv
_atom_site_adp_type
_atom_site_occupancy
_atom_site_symmetry_multiplicity
_atom_site_calc_flag
O1 O 0.30462(12) 0.58856(13) 0.30570(12) 0.0335(6) Uani 1 1 d
O2 O 0.18933(12) 0.58349(14) 0.22829(13) 0.0312(6) Uani 1 1 d
O3 O 0.27345(12) 0.51896(13) 0.19808(13) 0.0294(7) Uani 1 1 d
H1OH H 0.2832(18) 0.472(2) 0.191(2) 0.050 Uiso 1 1 d
C1 C 0.21957(19) 0.6069(2) 0.3427(2) 0.0294(9) Uani 1 1 d
C2 C 0.1480(3) 0.6199(3) 0.3243(3) 0.0440(12) Uani 1 1 d
H2 H 0.1168(17) 0.620(2) 0.2847(18) 0.036(13) Uiso 1 1 d
C3 C 0.1290(3) 0.6311(3) 0.3752(3) 0.0557(13) Uani 1 1 d
H3 H 0.079(2) 0.639(2) 0.361(2) 0.087(16) Uiso 1 1 d
C4 C 0.1804(3) 0.6314(3) 0.4419(3) 0.0572(14) Uani 1 1 d
H4 H 0.1680(17) 0.638(2) 0.4770(18) 0.059(13) Uiso 1 1 d
C5 C 0.2505(3) 0.6174(3) 0.4597(3) 0.0545(13) Uani 1 1 d
H5 H 0.2845(16) 0.613(2) 0.5032(16) 0.032(11) Uiso 1 1 d
C6 C 0.2702(2) 0.6061(2) 0.4098(2) 0.0381(10) Uani 1 1 d
H6 H 0.3202(17) 0.594(2) 0.4257(18) 0.055(12) Uiso 1 1 d
C7 C 0.2390(2) 0.5922(2) 0.2891(2) 0.0286(9) Uani 1 1 d
C8 C 0.40022(18) 0.4946(2) 0.3023(2) 0.0297(9) Uani 1 1 d
C9 C 0.41029(19) 0.4083(2) 0.2800(2) 0.0370(10) Uani 1 1 d
C10 C 0.4662(2) 0.3504(3) 0.3191(2) 0.0438(11) Uani 1 1 d
C11 C 0.5151(2) 0.3777(3) 0.3813(2) 0.0469(12) Uani 1 1 d
C12 C 0.5092(2) 0.4638(3) 0.4069(2) 0.0447(11) Uani 1 1 d
C13 C 0.4517(2) 0.5186(2) 0.3662(2) 0.0362(10) Uani 1 1 d
C14 C 0.36069(16) 0.6557(2) 0.23429(17) 0.0266(9) Uani 1 1 d
C15 C 0.39499(18) 0.6460(2) 0.19646(19) 0.0336(10) Uani 1 1 d
C16 C 0.42250(18) 0.7177(2) 0.17551(19) 0.0376(10) Uani 1 1 d
C17 C 0.41395(19) 0.8067(2) 0.1919(2) 0.0405(10) Uani 1 1 d
C18 C 0.3795(2) 0.8216(2) 0.2283(2) 0.0439(11) Uani 1 1 d
C19 C 0.35405(18) 0.7484(2) 0.24959(19) 0.0347(10) Uani 1 1 d
C20 C 0.13918(17) 0.4832(2) 0.12562(18) 0.0280(9) Uani 1 1 d
C21 C 0.14868(18) 0.3973(2) 0.10284(19) 0.0293(9) Uani 1 1 d
C22 C 0.0954(2) 0.3357(2) 0.0674(2) 0.0356(10) Uani 1 1 d
C23 C 0.0269(2) 0.3576(2) 0.0492(2) 0.0404(11) Uani 1 1 d
C24 C 0.01253(19) 0.4426(3) 0.0691(2) 0.0398(11) Uani 1 1 d
C25 C 0.0681(2) 0.5019(2) 0.10515(19) 0.0338(10) Uani 1 1 d
C26 C 0.19206(16) 0.6496(2) 0.12251(19) 0.0271(9) Uani 1 1 d
C27 C 0.17766(18) 0.7405(2) 0.1336(2) 0.0350(10) Uani 1 1 d
C28 C 0.16916(18) 0.8122(2) 0.0889(2) 0.0409(11) Uani 1 1 d
C29 C 0.17255(18) 0.7955(2) 0.0317(2) 0.0383(10) Uani 1 1 d
C30 C 0.18457(17) 0.7067(2) 0.0168(2) 0.0326(9) Uani 1 1 d
C31 C 0.19570(17) 0.6376(2) 0.0640(2) 0.0312(9) Uani 1 1 d
B1 B 0.3351(2) 0.5640(3) 0.2593(2) 0.0301(11) Uani 1 1 d
B2 B 0.1985(2) 0.5589(3) 0.1681(2) 0.0274(10) Uani 1 1 d
F9 F 0.36231(11) 0.37612(12) 0.21752(12) 0.0474(6) Uani 1 1 d
F10 F 0.47146(11) 0.26595(14) 0.29560(13) 0.0684(7) Uani 1 1 d
F11 F 0.57147(11) 0.32304(15) 0.42038(12) 0.0751(8) Uani 1 1 d
F12 F 0.55758(11) 0.49064(14) 0.46864(12) 0.0636(7) Uani 1 1 d
F13 F 0.44744(10) 0.60147(13) 0.39209(11) 0.0488(6) Uani 1 1 d
F15 F 0.40378(10) 0.55857(12) 0.17752(11) 0.0490(6) Uani 1 1 d
F16 F 0.45678(11) 0.70280(13) 0.13946(11) 0.0594(7) Uani 1 1 d
F17 F 0.44075(11) 0.87824(13) 0.17244(12) 0.0657(7) Uani 1 1 d
F18 F 0.37079(13) 0.90907(13) 0.24509(12) 0.0719(8) Uani 1 1 d
F19 F 0.32007(11) 0.76799(12) 0.28538(11) 0.0542(7) Uani 1 1 d
F21 F 0.21605(9) 0.37041(11) 0.11947(10) 0.0396(6) Uani 1 1 d
F22 F 0.10989(10) 0.25284(12) 0.04822(11) 0.0550(7) Uani 1 1 d
F23 F -0.02608(10) 0.29859(13) 0.01375(12) 0.0608(7) Uani 1 1 d
F24 F -0.05501(10) 0.46615(13) 0.05129(11) 0.0540(6) Uani 1 1 d
F25 F 0.05089(9) 0.58605(13) 0.12223(11) 0.0478(6) Uani 1 1 d
F27 F 0.17241(11) 0.76172(12) 0.18939(12) 0.0512(6) Uani 1 1 d
F28 F 0.15717(12) 0.89929(13) 0.10430(13) 0.0682(8) Uani 1 1 d
F29 F 0.16381(11) 0.86473(13) -0.01236(13) 0.0628(7) Uani 1 1 d
F30 F 0.18613(10) 0.68869(13) -0.04138(11) 0.0492(6) Uani 1 1 d
F31 F 0.21049(9) 0.55094(12) 0.04815(10) 0.0390(5) Uani 1 1 d

loop_
_atom_site_aniso_label
_atom_site_aniso_U_11
_atom_site_aniso_U_22
_atom_site_aniso_U_33
_atom_site_aniso_U_23
_atom_site_aniso_U_13
_atom_site_aniso_U_12
O1 0.0318(15) 0.0367(14) 0.0367(18) -0.0036(13) 0.0200(14) -0.0056(12)
O2 0.0317(15) 0.0348(15) 0.0269(18) 0.0016(14) 0.0140(14) 0.0036(12)
O3 0.0298(14) 0.0194(13) 0.0385(18) -0.0016(14) 0.0160(14) 0.0017(12)
C1 0.035(2) 0.022(2) 0.033(3) -0.0025(19) 0.017(2) 0.0017(17)
C2 0.046(3) 0.050(3) 0.038(4) 0.006(3) 0.021(3) 0.011(2)
C3 0.057(4) 0.070(3) 0.051(4) 0.009(3) 0.035(3) 0.019(3)
C4 0.075(4) 0.072(3) 0.049(4) 0.004(3) 0.050(4) 0.013(3)
C5 0.059(4) 0.074(3) 0.030(3) -0.003(3) 0.021(3) 0.002(3)
C6 0.042(3) 0.044(2) 0.033(3) -0.005(2) 0.022(3) -0.006(2)
C7 0.037(3) 0.0152(19) 0.032(3) 0.006(2) 0.016(2) -0.0008(18)
C8 0.031(2) 0.026(2) 0.036(3) -0.002(2) 0.020(2) -0.0066(17)
C9 0.036(2) 0.036(2) 0.032(3) -0.002(2) 0.010(2) -0.004(2)
C10 0.043(3) 0.039(3) 0.047(3) -0.004(2) 0.020(3) 0.005(2)
C11 0.031(3) 0.047(3) 0.049(4) 0.018(3) 0.008(2) 0.012(2)
C12 0.038(3) 0.052(3) 0.029(3) 0.004(3) 0.004(2) -0.009(2)
C13 0.040(3) 0.030(2) 0.041(3) 0.000(2) 0.021(2) -0.003(2)
C14 0.027(2) 0.030(2) 0.025(3) -0.0018(19) 0.015(2) -0.0024(17)
C15 0.037(2) 0.025(2) 0.042(3) 0.002(2) 0.022(2) 0.0048(18)
C16 0.039(3) 0.052(3) 0.032(3) 0.003(2) 0.025(2) 0.002(2)
C17 0.044(3) 0.039(3) 0.038(3) 0.009(2) 0.019(2) -0.008(2)
C18 0.065(3) 0.020(2) 0.051(3) 0.001(2) 0.031(3) -0.002(2)
C19 0.042(2) 0.037(2) 0.033(3) -0.007(2) 0.023(2) -0.0033(19)
C20 0.026(2) 0.030(2) 0.032(3) 0.0038(19) 0.018(2) -0.0011(17)
C21 0.022(2) 0.039(2) 0.030(3) 0.004(2) 0.014(2) -0.0001(19)
C22 0.035(3) 0.032(2) 0.036(3) -0.002(2) 0.015(2) -0.005(2)
C23 0.036(3) 0.042(3) 0.040(3) -0.002(2) 0.015(2) -0.020(2)
C24 0.023(2) 0.052(3) 0.043(3) 0.005(2) 0.015(2) -0.009(2)
C25 0.045(3) 0.027(2) 0.035(3) 0.005(2) 0.024(2) 0.0027(19)
C26 0.023(2) 0.026(2) 0.030(3) -0.004(2) 0.011(2) 0.0020(16)
C27 0.037(2) 0.033(2) 0.038(3) -0.003(2) 0.021(2) 0.0013(18)
C28 0.042(2) 0.027(2) 0.055(3) -0.004(2) 0.024(3) 0.0001(19)
C29 0.031(2) 0.031(2) 0.052(3) 0.014(2) 0.020(2) 0.0025(19)
C30 0.025(2) 0.044(3) 0.029(3) 0.000(2) 0.014(2) -0.0017(18)
C31 0.026(2) 0.027(2) 0.037(3) -0.002(2) 0.012(2) 0.0011(17)
B1 0.034(3) 0.028(2) 0.032(3) -0.004(2) 0.018(3) -0.005(2)
B2 0.021(2) 0.036(2) 0.026(3) -0.006(2) 0.011(2) 0.0007(19)
F9 0.0466(14) 0.0374(12) 0.0507(17) -0.0058(12) 0.0171(14) 0.0090(11)
F10 0.0665(16) 0.0452(14) 0.077(2) -0.0041(14) 0.0210(15) 0.0214(12)
F11 0.0545(15) 0.0721(16) 0.071(2) 0.0180(15) 0.0081(15) 0.0248(13)
F12 0.0483(15) 0.0702(16) 0.0450(17) 0.0037(14) 0.0001(14) -0.0019(13)
F13 0.0474(14) 0.0417(13) 0.0483(17) -0.0099(12) 0.0156(12) -0.0084(11)
F15 0.0710(15) 0.0349(12) 0.0597(17) 0.0006(12) 0.0464(14) 0.0082(11)
F16 0.0690(16) 0.0648(15) 0.068(2) 0.0118(13) 0.0522(16) 0.0018(12)
F17 0.0849(17) 0.0492(14) 0.067(2) 0.0124(13) 0.0395(16) -0.0234(13)
F18 0.121(2) 0.0240(12) 0.082(2) -0.0069(13) 0.0572(19) -0.0061(13)
F19 0.0829(17) 0.0330(12) 0.0658(19) -0.0094(12) 0.0512(16) 0.0016(11)
F21 0.0340(13) 0.0326(11) 0.0517(16) -0.0081(11) 0.0200(12) -0.0002(9)
F22 0.0586(15) 0.0348(12) 0.0656(19) -0.0172(13) 0.0249(14) -0.0073(11)
F23 0.0413(14) 0.0574(14) 0.0700(19) -0.0065(14) 0.0153(13) -0.0216(12)
F24 0.0279(12) 0.0653(14) 0.0635(18) 0.0058(13) 0.0174(13) -0.0017(11)
F25 0.0373(13) 0.0437(13) 0.0626(18) -0.0038(12) 0.0239(13) 0.0061(11)
F27 0.0738(16) 0.0354(12) 0.0519(17) -0.0055(12) 0.0361(15) 0.0091(11)
F28 0.0867(18) 0.0282(12) 0.097(2) 0.0037(14) 0.0493(17) 0.0154(12)
F29 0.0654(16) 0.0450(14) 0.084(2) 0.0317(14) 0.0402(15) 0.0089(12)
F30 0.0565(14) 0.0540(14) 0.0449(17) 0.0103(12) 0.0306(13) -0.0017(11)
F31 0.0534(13) 0.0319(12) 0.0414(15) -0.0029(11) 0.0305(13) 0.0009(10)

loop_
_atom_type_symbol
_atom_type_description
_atom_type_scat_dispersion_real
_atom_type_scat_dispersion_imag
_atom_type_scat_source
C C 0.0033 0.0016 'International Tables Vol C Tables 4.2.6.8 and 6.1.1.4'
H H 0.0000 0.0000 'International Tables Vol C Tables 4.2.6.8 and 6.1.1.4'
B B 0.0013 0.0007 'International Tables Vol C Tables 4.2.6.8 and 6.1.1.4'
O O 0.0106 0.0060 'International Tables Vol C Tables 4.2.6.8 and 6.1.1.4'
F F 0.0171 0.0103 'International Tables Vol C Tables 4.2.6.8 and 6.1.1.4'

loop_
_geom_angle_atom_site_label_1
_geom_angle_atom_site_label_2
_geom_angle_atom_site_label_3
_geom_angle
C7 O1 B1 126.1(3)
C7 O2 B2 125.8(3)
B1 O3 B2 120.9(2)
C6 C1 C2 120.5(4)
C6 C1 C7 120.8(3)
C2 C1 C7 118.7(4)
C3 C2 C1 118.9(5)
C4 C3 C2 119.9(5)
C3 C4 C5 120.9(5)
C4 C5 C6 119.9(5)
C1 C6 C5 119.9(4)
O2 C7 O1 123.6(3)
O2 C7 C1 118.1(3)
O1 C7 C1 118.3(4)
C13 C8 C9 114.4(3)
C13 C8 B1 120.3(3)
C9 C8 B1 125.3(4)
F9 C9 C10 116.6(3)
F9 C9 C8 120.0(3)
C10 C9 C8 123.3(4)
C11 C10 F10 120.0(4)
C11 C10 C9 119.6(4)
F10 C10 C9 120.5(4)
C10 C11 F11 120.9(4)
C10 C11 C12 120.5(4)
F11 C11 C12 118.6(4)
F12 C12 C13 121.8(4)
F12 C12 C11 120.5(4)
C13 C12 C11 117.7(4)
F13 C13 C8 119.1(3)
F13 C13 C12 116.4(4)
C8 C13 C12 124.5(4)
C15 C14 C19 113.3(3)
C15 C14 B1 119.9(3)
C19 C14 B1 126.7(3)
C14 C15 F15 118.6(3)
C14 C15 C16 125.3(3)
F15 C15 C16 116.0(3)
F16 C16 C17 119.4(3)
F16 C16 C15 122.1(3)
C17 C16 C15 118.5(3)
F17 C17 C18 120.9(4)
F17 C17 C16 119.8(4)
C18 C17 C16 119.4(3)
F18 C18 C17 120.1(3)
F18 C18 C19 119.3(4)
C17 C18 C19 120.6(3)
F19 C19 C18 117.6(3)
F19 C19 C14 119.5(3)
C18 C19 C14 122.9(4)
C21 C20 C25 112.4(3)
C21 C20 B2 127.7(3)
C25 C20 B2 119.9(3)
C22 C21 F21 117.2(3)
C22 C21 C20 124.4(3)
F21 C21 C20 118.3(3)
F22 C22 C23 119.2(3)
F22 C22 C21 120.3(3)
C23 C22 C21 120.5(3)
F23 C23 C22 121.4(3)
F23 C23 C24 119.7(3)
C22 C23 C24 118.8(3)
F24 C24 C25 121.7(3)
F24 C24 C23 119.9(3)
C25 C24 C23 118.4(3)
C24 C25 F25 116.1(3)
C24 C25 C20 125.4(3)
F25 C25 C20 118.4(3)
C31 C26 C27 114.2(3)
C31 C26 B2 118.5(3)
C27 C26 B2 127.2(4)
F27 C27 C28 117.4(3)
F27 C27 C26 120.2(3)
C28 C27 C26 122.4(4)
C29 C28 F28 120.9(4)
C29 C28 C27 120.4(4)
F28 C28 C27 118.7(4)
C28 C29 F29 120.8(4)
C28 C29 C30 120.0(4)
F29 C29 C30 119.2(4)
F30 C30 C29 120.4(4)
F30 C30 C31 121.7(3)
C29 C30 C31 117.9(4)
C26 C31 F31 119.3(3)
C26 C31 C30 125.1(3)
F31 C31 C30 115.6(3)
O1 B1 O3 104.2(3)
O1 B1 C8 105.7(3)
O3 B1 C8 114.0(3)
O1 B1 C14 112.0(3)
O3 B1 C14 109.0(3)
C8 B1 C14 111.8(3)
O2 B2 O3 104.9(3)
O2 B2 C20 106.8(3)
O3 B2 C20 112.1(3)
O2 B2 C26 111.6(3)
O3 B2 C26 109.6(3)
C20 B2 C26 111.7(3)

loop_
_geom_bond_atom_site_label_1
_geom_bond_atom_site_label_2
_geom_bond_distance
O1 C7 1.272(4)
O1 B1 1.509(4)
O2 C7 1.271(4)
O2 B2 1.494(5)
O3 B1 1.522(5)
O3 B2 1.527(4)
C1 C6 1.369(5)
C1 C2 1.398(5)
C1 C7 1.463(5)
C2 C3 1.389(6)
C3 C4 1.368(6)
C4 C5 1.373(6)
C5 C6 1.380(5)
C8 C13 1.369(5)
C8 C9 1.394(4)
C8 B1 1.609(5)
C9 F9 1.362(4)
C9 C10 1.377(5)
C10 C11 1.341(5)
C10 F10 1.350(4)
C11 F11 1.354(4)
C11 C12 1.396(5)
C12 F12 1.329(4)
C12 C13 1.379(5)
C13 F13 1.349(4)
C14 C15 1.368(4)
C14 C19 1.402(4)
C14 B1 1.629(5)
C15 F15 1.370(3)
C15 C16 1.377(4)
C16 F16 1.343(4)
C16 C17 1.370(5)
C17 F17 1.349(4)
C17 C18 1.353(5)
C18 F18 1.353(4)
C18 C19 1.372(4)
C19 F19 1.345(4)
C20 C21 1.390(4)
C20 C25 1.392(4)
C20 B2 1.598(5)
C21 C22 1.362(4)
C21 F21 1.364(3)
C22 F22 1.353(4)
C22 C23 1.359(4)
C23 F23 1.335(4)
C23 C24 1.388(5)
C24 F24 1.348(4)
C24 C25 1.371(4)
C25 F25 1.372(3)
C26 C31 1.360(5)
C26 C27 1.393(4)
C26 B2 1.623(5)
C27 F27 1.343(4)
C27 C28 1.388(5)
C28 C29 1.340(5)
C28 F28 1.357(4)
C29 F29 1.351(4)
C29 C30 1.376(4)
C30 F30 1.345(4)
C30 C31 1.385(5)
C31 F31 1.376(3)

loop_
_geom_torsion_atom_site_label_1
_geom_torsion_atom_site_label_2
_geom_torsion_atom_site_label_3
_geom_torsion_atom_site_label_4
_geom_torsion
C6 C1 C2 C3 -0.6(6)
C7 C1 C2 C3 178.1(4)
C1 C2 C3 C4 1.5(7)
C2 C3 C4 C5 -2.4(7)
C3 C4 C5 C6 2.3(7)
C2 C1 C6 C5 0.5(6)
C7 C1 C6 C5 -178.1(3)
C4 C5 C6 C1 -1.4(6)
B2 O2 C7 O1 6.3(5)
B2 O2 C7 C1 -173.6(3)
B1 O1 C7 O2 -6.8(5)
B1 O1 C7 C1 173.1(3)
C6 C1 C7 O2 172.5(3)
C2 C1 C7 O2 -6.2(5)
C6 C1 C7 O1 -7.4(5)
C2 C1 C7 O1 173.9(3)
C13 C8 C9 F9 179.3(3)
B1 C8 C9 F9 -0.9(5)
C13 C8 C9 C10 1.4(5)
B1 C8 C9 C10 -178.8(3)
F9 C9 C10 C11 -179.6(3)
C8 C9 C10 C11 -1.6(6)
F9 C9 C10 F10 -0.7(5)
C8 C9 C10 F10 177.3(3)
F10 C10 C11 F11 2.4(6)
C9 C10 C11 F11 -178.7(3)
F10 C10 C11 C12 -178.3(3)
C9 C10 C11 C12 0.7(6)
C10 C11 C12 F12 179.8(4)
F11 C11 C12 F12 -0.9(5)
C10 C11 C12 C13 0.3(6)
F11 C11 C12 C13 179.6(3)
C9 C8 C13 F13 179.0(3)
B1 C8 C13 F13 -0.8(5)
C9 C8 C13 C12 -0.4(5)
B1 C8 C13 C12 179.8(3)
F12 C12 C13 F13 0.7(5)
C11 C12 C13 F13 -179.8(3)
F12 C12 C13 C8 -179.9(3)
C11 C12 C13 C8 -0.4(6)
C19 C14 C15 F15 -179.1(3)
B1 C14 C15 F15 3.3(5)
C19 C14 C15 C16 1.3(5)
B1 C14 C15 C16 -176.3(4)
C14 C15 C16 F16 178.7(3)
F15 C15 C16 F16 -0.9(5)
C14 C15 C16 C17 -1.7(6)
F15 C15 C16 C17 178.7(3)
F16 C16 C17 F17 -0.8(5)
C15 C16 C17 F17 179.6(3)
F16 C16 C17 C18 -179.9(3)
C15 C16 C17 C18 0.4(6)
F17 C17 C18 F18 0.7(6)
C16 C17 C18 F18 179.8(3)
F17 C17 C18 C19 -178.2(3)
C16 C17 C18 C19 0.9(6)
F18 C18 C19 F19 1.4(5)
C17 C18 C19 F19 -179.8(3)
F18 C18 C19 C14 179.9(3)
C17 C18 C19 C14 -1.3(6)
C15 C14 C19 F19 178.6(3)
B1 C14 C19 F19 -3.9(6)
C15 C14 C19 C18 0.2(5)
B1 C14 C19 C18 177.6(4)
C25 C20 C21 C22 -3.0(5)
B2 C20 C21 C22 179.2(4)
C25 C20 C21 F21 -179.9(3)
B2 C20 C21 F21 2.3(5)
F21 C21 C22 F22 -1.9(5)
C20 C21 C22 F22 -178.9(3)
F21 C21 C22 C23 179.8(3)
C20 C21 C22 C23 2.9(6)
F22 C22 C23 F23 0.9(6)
C21 C22 C23 F23 179.2(3)
F22 C22 C23 C24 179.9(3)
C21 C22 C23 C24 -1.9(6)
F23 C23 C24 F24 -1.6(6)
C22 C23 C24 F24 179.5(3)
F23 C23 C24 C25 -179.6(3)
C22 C23 C24 C25 1.4(6)
F24 C24 C25 F25 0.4(5)
C23 C24 C25 F25 178.4(3)
F24 C24 C25 C20 180.0(3)
C23 C24 C25 C20 -2.0(6)
C21 C20 C25 C24 2.7(5)
B2 C20 C25 C24 -179.4(4)
C21 C20 C25 F25 -177.8(3)
B2 C20 C25 F25 0.1(5)
C31 C26 C27 F27 179.8(3)
B2 C26 C27 F27 4.8(5)
C31 C26 C27 C28 -1.1(5)
B2 C26 C27 C28 -176.1(3)
F27 C27 C28 C29 -178.8(3)
C26 C27 C28 C29 2.0(6)
F27 C27 C28 F28 0.9(5)
C26 C27 C28 F28 -178.2(3)
F28 C28 C29 F29 -0.3(6)
C27 C28 C29 F29 179.5(3)
F28 C28 C29 C30 -179.8(3)
C27 C28 C29 C30 0.0(6)
C28 C29 C30 F30 178.2(3)
F29 C29 C30 F30 -1.4(5)
C28 C29 C30 C31 -2.6(5)
F29 C29 C30 C31 177.9(3)
C27 C26 C31 F31 179.2(3)
B2 C26 C31 F31 -5.3(5)
C27 C26 C31 C30 -1.7(5)
B2 C26 C31 C30 173.7(3)
F30 C30 C31 C26 -177.2(3)
C29 C30 C31 C26 3.6(5)
F30 C30 C31 F31 1.9(5)
C29 C30 C31 F31 -177.3(3)
C7 O1 B1 O3 -15.9(4)
C7 O1 B1 C8 -136.3(3)
C7 O1 B1 C14 101.8(4)
B2 O3 B1 O1 41.6(4)
B2 O3 B1 C8 156.3(3)
B2 O3 B1 C14 -78.0(4)
C13 C8 B1 O1 -51.6(4)
C9 C8 B1 O1 128.6(4)
C13 C8 B1 O3 -165.3(3)
C9 C8 B1 O3 14.9(5)
C13 C8 B1 C14 70.5(4)
C9 C8 B1 C14 -109.3(4)
C15 C14 B1 O1 174.6(3)
C19 C14 B1 O1 -2.6(5)
C15 C14 B1 O3 -70.6(4)
C19 C14 B1 O3 112.1(4)
C15 C14 B1 C8 56.3(5)
C19 C14 B1 C8 -121.0(4)
C7 O2 B2 O3 16.7(4)
C7 O2 B2 C20 135.8(3)
C7 O2 B2 C26 -101.9(4)
B1 O3 B2 O2 -42.2(4)
B1 O3 B2 C20 -157.7(3)
B1 O3 B2 C26 77.6(4)
C21 C20 B2 O2 -128.4(4)
C25 C20 B2 O2 54.0(4)
C21 C20 B2 O3 -14.1(5)
C25 C20 B2 O3 168.3(3)
C21 C20 B2 C26 109.3(4)
C25 C20 B2 C26 -68.2(4)
C31 C26 B2 O2 -176.8(3)
C27 C26 B2 O2 -2.0(5)
C31 C26 B2 O3 67.5(4)
C27 C26 B2 O3 -117.7(4)
C31 C26 B2 C20 -57.3(4)
C27 C26 B2 C20 117.5(4)
